data_7053349
loop_
_publ_author_name
'Ghosh, Shishir'
'Khanam, Kamrun N.'
'Hossain, G. M. Golzar'
'Haworth, Daniel T.'
'Lindeman, Sergey V.'
'Hogarth, Graeme'
'Kabir, Shariff E.'

_publ_section_title
;
 The rational synthesis of tetranuclear heterometallic butterfly clusters:
 reactions of [M2(CO)6(\m-pyS)2] (M = Re, Mn) with group VIII metal
 carbonyls
;
_journal_issue 9
_journal_name_full 'New Journal of Chemistry'
_journal_page_first 1875
_journal_paper_doi 10.1039/b9nj00526a
_journal_volume 34
_journal_year 2010
_chemical_formula_moiety 'C18 H4 Mn N O13 Ru3 S'
_chemical_formula_sum 'C18 H4 Mn N O13 Ru3 S'
_chemical_formula_weight 832.43
_chemical_name_systematic
;
?
;
_space_group_IT_number 2
_symmetry_cell_setting triclinic
_symmetry_space_group_name_Hall '-P 1'
_symmetry_space_group_name_H-M 'P -1'
_atom_sites_solution_hydrogens geom
_atom_sites_solution_primary direct
_atom_sites_solution_secondary difmap
_audit_creation_method SHELXL-97
_cell_angle_alpha 70.434(2)
_cell_angle_beta 83.813(3)
_cell_angle_gamma 88.009(5)
_cell_formula_units_Z 2
_cell_length_a 8.5181(3)
_cell_length_b 10.1387(4)
_cell_length_c 15.1751(6)
_cell_measurement_reflns_used 4386
_cell_measurement_temperature 298(2)
_cell_measurement_theta_max 27.48
_cell_measurement_theta_min 2.91
_cell_volume 1227.69(8)
_computing_cell_refinement 'CAD4 Express (Enraf Nonius, 1994)'
_computing_data_collection 'CAD4 Express (Enraf Nonius, 1994)'
_computing_data_reduction 'CAD4 Express (Enraf Nonius, 1994)'
_computing_molecular_graphics 'Ortep-3 for Windows (Farrugia, 1997)'
_computing_publication_material 'WinGX publication routines (Farrugia, 1999)'
_computing_structure_refinement 'SHELXL-97 (Sheldrick, 1997)'
_computing_structure_solution 'SHELXS-97 (Sheldrick, 1990)'
_diffrn_ambient_temperature 298(2)
_diffrn_measured_fraction_theta_full 0.997
_diffrn_measured_fraction_theta_max 0.997
_diffrn_measurement_device_type 'Enraf-Nonius CAD4'
_diffrn_measurement_method 'omega scans'
_diffrn_radiation_monochromator graphite
_diffrn_radiation_source 'fine-focus sealed tube'
_diffrn_radiation_type MoK\a
_diffrn_radiation_wavelength 0.71073
_diffrn_reflns_av_R_equivalents 0.0688
_diffrn_reflns_av_sigmaI/netI 0.0279
_diffrn_reflns_limit_h_max 10
_diffrn_reflns_limit_h_min 0
_diffrn_reflns_limit_k_max 12
_diffrn_reflns_limit_k_min -12
_diffrn_reflns_limit_l_max 18
_diffrn_reflns_limit_l_min -18
_diffrn_reflns_number 4708
_diffrn_reflns_theta_full 25.16
_diffrn_reflns_theta_max 25.16
_diffrn_reflns_theta_min 2.13
_diffrn_standards_decay_% 0
_exptl_absorpt_coefficient_mu 2.464
_exptl_absorpt_correction_T_max 0.6654
_exptl_absorpt_correction_T_min 0.6386
_exptl_absorpt_correction_type psi-scan
_exptl_absorpt_process_details
;
[North et al. (1968) Acta. Cryst. A24, 351]
;
_exptl_crystal_colour 'Deep Red'
_exptl_crystal_density_diffrn 2.252
_exptl_crystal_density_method 'not measured'
_exptl_crystal_description Block
_exptl_crystal_F_000 792
_exptl_crystal_size_max 0.20
_exptl_crystal_size_mid 0.20
_exptl_crystal_size_min 0.18
_refine_diff_density_max 0.549
_refine_diff_density_min -1.170
_refine_diff_density_rms 0.190
_refine_ls_extinction_method none
_refine_ls_goodness_of_fit_ref 1.125
_refine_ls_hydrogen_treatment constr
_refine_ls_matrix_type full
_refine_ls_number_parameters 334
_refine_ls_number_reflns 4386
_refine_ls_number_restraints 0
_refine_ls_restrained_S_all 1.125
_refine_ls_R_factor_all 0.0335
_refine_ls_R_factor_gt 0.0270
_refine_ls_shift/su_max 0.001
_refine_ls_shift/su_mean 0.000
_refine_ls_structure_factor_coef Fsqd
_refine_ls_weighting_details 'calc w=1/[\s^2^(Fo^2^)+(0.0490P)^2^+0.1282P] where P=(Fo^2^+2Fc^2^)/3'
_refine_ls_weighting_scheme calc
_refine_ls_wR_factor_gt 0.0716
_refine_ls_wR_factor_ref 0.0744
_reflns_number_gt 3893
_reflns_number_total 4386
_reflns_threshold_expression >2sigma(I)
_cod_data_source_file b9nj00526a.txt
_cod_data_source_block comp6
_cod_depositor_comments
;
The following automatic conversions were performed:

'_symmetry_cell_setting' value 'Triclinic' changed to 'triclinic'
according to /home/saulius/struct/CIF-dictionaries/cif_core.dic
dictionary named 'cif_core.dic' version 2.4.2 from 2011-04-26.

Automatic conversion script
Id: cif_fix_values 1891 2012-01-12 08:04:46Z andrius 
;
_cod_database_code 7053349

loop_
_symmetry_equiv_pos_as_xyz
'x, y, z'
'-x, -y, -z'

loop_
_atom_site_label
_atom_site_type_symbol
_atom_site_fract_x
_atom_site_fract_y
_atom_site_fract_z
_atom_site_U_iso_or_equiv
_atom_site_adp_type
_atom_site_occupancy
_atom_site_symmetry_multiplicity
_atom_site_calc_flag
_atom_site_refinement_flags
Ru1 Ru 0.28103(3) 0.77084(3) 0.121577(18) 0.03874(9) Uani 1 1 d .
Ru2 Ru 0.17864(3) 0.48933(3) 0.174927(16) 0.03168(9) Uani 1 1 d .
Ru3 Ru 0.35665(3) 0.56904(2) 0.292956(16) 0.02960(9) Uani 1 1 d .
Mn1 Mn 0.15868(6) 0.32464(5) 0.36562(3) 0.03423(12) Uani 1 1 d .
S1 S 0.45104(9) 0.44208(8) 0.19163(5) 0.03353(17) Uani 1 1 d .
O1 O 0.5881(5) 0.7045(4) 0.0164(3) 0.0958(13) Uani 1 1 d .
O2 O 0.1414(6) 0.9178(5) -0.0627(3) 0.1086(15) Uani 1 1 d .
O3 O 0.4287(6) 1.0290(4) 0.1375(3) 0.0994(14) Uani 1 1 d .
O4 O -0.0201(4) 0.8209(4) 0.2366(2) 0.0692(8) Uani 1 1 d .
O5 O 0.1793(4) 0.7313(3) 0.4088(2) 0.0611(7) Uani 1 1 d .
O6 O 0.6393(3) 0.7604(3) 0.2645(3) 0.0679(8) Uani 1 1 d .
O7 O 0.4993(4) 0.3699(3) 0.4631(2) 0.0660(8) Uani 1 1 d .
O8 O -0.1670(3) 0.5710(5) 0.1877(3) 0.0887(12) Uani 1 1 d .
O9 O 0.1874(4) 0.5675(4) -0.03813(19) 0.0698(9) Uani 1 1 d .
O10 O 0.0837(5) 0.1962(3) 0.1909(2) 0.0802(10) Uani 1 1 d .
O11 O -0.0955(3) 0.5106(3) 0.4006(2) 0.0613(7) Uani 1 1 d .
O12 O -0.0866(4) 0.1103(4) 0.4091(3) 0.0818(10) Uani 1 1 d .
O13 O 0.1848(4) 0.2091(3) 0.56861(19) 0.0610(7) Uani 1 1 d .
N1 N 0.3502(3) 0.2084(3) 0.33338(18) 0.0352(6) Uani 1 1 d .
C1 C 0.4764(5) 0.7218(4) 0.0576(3) 0.0578(10) Uani 1 1 d .
C2 C 0.1920(6) 0.8622(5) 0.0053(3) 0.0633(11) Uani 1 1 d .
C3 C 0.3737(6) 0.9326(4) 0.1317(3) 0.0593(11) Uani 1 1 d .
C4 C 0.0900(5) 0.7935(4) 0.1971(3) 0.0479(8) Uani 1 1 d .
C5 C 0.2404(4) 0.6694(4) 0.3643(2) 0.0397(7) Uani 1 1 d .
C6 C 0.5351(4) 0.6903(4) 0.2719(3) 0.0417(8) Uani 1 1 d .
C7 C 0.4332(5) 0.4354(4) 0.4018(2) 0.0435(8) Uani 1 1 d .
C8 C -0.0364(5) 0.5444(5) 0.1848(3) 0.0508(9) Uani 1 1 d .
C9 C 0.1891(4) 0.5428(4) 0.0408(3) 0.0465(8) Uani 1 1 d .
C10 C 0.1205(5) 0.3005(4) 0.1946(3) 0.0479(8) Uani 1 1 d .
C11 C 0.0060(4) 0.4425(4) 0.3852(2) 0.0435(8) Uani 1 1 d .
C12 C 0.0119(5) 0.1920(4) 0.3904(3) 0.0487(9) Uani 1 1 d .
C13 C 0.1758(4) 0.2559(4) 0.4899(3) 0.0418(8) Uani 1 1 d .
C14 C 0.4674(4) 0.2658(3) 0.2655(2) 0.0339(7) Uani 1 1 d .
C15 C 0.6030(4) 0.1936(4) 0.2507(3) 0.0437(8) Uani 1 1 d .
H15 H 0.6823 0.2373 0.2038 0.052 Uiso 1 1 calc R
C16 C 0.6189(5) 0.0564(4) 0.3064(3) 0.0486(9) Uani 1 1 d .
H16 H 0.7100 0.0066 0.2988 0.058 Uiso 1 1 calc R
C17 C 0.4977(5) -0.0058(4) 0.3735(3) 0.0502(9) Uani 1 1 d .
H17 H 0.5039 -0.0995 0.4103 0.060 Uiso 1 1 calc R
C18 C 0.3679(5) 0.0723(4) 0.3854(2) 0.0447(8) Uani 1 1 d .
H18 H 0.2874 0.0294 0.4317 0.054 Uiso 1 1 calc R

loop_
_atom_site_aniso_label
_atom_site_aniso_U_11
_atom_site_aniso_U_22
_atom_site_aniso_U_33
_atom_site_aniso_U_23
_atom_site_aniso_U_13
_atom_site_aniso_U_12
Ru1 0.04336(17) 0.03429(15) 0.03250(15) -0.00372(11) -0.00274(12) 0.00249(12)
Ru2 0.03179(15) 0.03691(15) 0.02833(14) -0.01301(11) -0.00553(10) 0.00262(11)
Ru3 0.03107(15) 0.02863(14) 0.02955(14) -0.00969(10) -0.00530(10) 0.00059(10)
Mn1 0.0348(3) 0.0315(2) 0.0332(2) -0.0084(2) 0.0026(2) -0.0005(2)
S1 0.0320(4) 0.0338(4) 0.0328(4) -0.0098(3) 0.0000(3) 0.0035(3)
O1 0.089(3) 0.080(2) 0.078(2) 0.0104(19) 0.038(2) 0.025(2)
O2 0.153(4) 0.108(3) 0.062(2) -0.015(2) -0.051(3) 0.038(3)
O3 0.145(4) 0.054(2) 0.096(3) -0.0081(19) -0.040(3) -0.028(2)
O4 0.0525(18) 0.087(2) 0.0658(19) -0.0267(17) 0.0010(15) 0.0165(16)
O5 0.0623(18) 0.0718(19) 0.0588(17) -0.0379(16) 0.0019(14) 0.0080(15)
O6 0.0425(16) 0.0596(17) 0.112(3) -0.0443(18) -0.0005(16) -0.0099(14)
O7 0.081(2) 0.0496(16) 0.0644(18) -0.0053(14) -0.0419(17) 0.0002(15)
O8 0.0389(17) 0.145(3) 0.122(3) -0.094(3) -0.0224(18) 0.0255(19)
O9 0.083(2) 0.095(2) 0.0337(15) -0.0250(15) -0.0068(14) 0.0014(18)
O10 0.116(3) 0.0565(19) 0.079(2) -0.0316(17) -0.021(2) -0.0202(19)
O11 0.0556(17) 0.0595(17) 0.0628(17) -0.0183(14) 0.0093(14) 0.0137(14)
O12 0.075(2) 0.077(2) 0.088(2) -0.0178(19) -0.0084(18) -0.0372(19)
O13 0.073(2) 0.0666(18) 0.0392(15) -0.0134(13) -0.0072(13) 0.0184(15)
N1 0.0371(14) 0.0314(13) 0.0376(14) -0.0125(11) -0.0024(11) 0.0013(11)
C1 0.058(2) 0.049(2) 0.046(2) 0.0066(17) 0.0066(19) 0.0038(18)
C2 0.077(3) 0.061(3) 0.047(2) -0.010(2) -0.014(2) 0.012(2)
C3 0.075(3) 0.042(2) 0.053(2) -0.0028(18) -0.011(2) -0.009(2)
C4 0.050(2) 0.049(2) 0.0406(19) -0.0082(16) -0.0093(17) 0.0052(17)
C5 0.0394(18) 0.0419(18) 0.0372(17) -0.0116(15) -0.0054(14) -0.0030(15)
C6 0.0355(18) 0.0383(17) 0.055(2) -0.0204(16) -0.0029(15) 0.0035(15)
C7 0.057(2) 0.0345(17) 0.0422(19) -0.0135(15) -0.0182(17) 0.0006(15)
C8 0.047(2) 0.068(3) 0.050(2) -0.035(2) -0.0118(17) 0.0045(18)
C9 0.0443(19) 0.056(2) 0.042(2) -0.0198(17) -0.0063(15) 0.0041(16)
C10 0.051(2) 0.050(2) 0.047(2) -0.0193(17) -0.0115(17) -0.0038(17)
C11 0.046(2) 0.0408(18) 0.0382(18) -0.0080(15) 0.0021(15) -0.0001(16)
C12 0.049(2) 0.047(2) 0.048(2) -0.0127(17) -0.0031(17) -0.0052(18)
C13 0.0412(19) 0.0394(18) 0.045(2) -0.0158(15) 0.0009(15) 0.0046(15)
C14 0.0365(17) 0.0323(16) 0.0359(16) -0.0146(13) -0.0084(13) 0.0052(13)
C15 0.0398(19) 0.047(2) 0.0473(19) -0.0201(16) -0.0031(15) 0.0055(15)
C16 0.049(2) 0.0417(19) 0.060(2) -0.0224(18) -0.0130(18) 0.0165(16)
C17 0.063(2) 0.0339(17) 0.054(2) -0.0140(16) -0.0135(19) 0.0114(16)
C18 0.057(2) 0.0327(17) 0.0420(19) -0.0094(14) -0.0041(16) 0.0013(15)

loop_
_atom_type_symbol
_atom_type_description
_atom_type_scat_dispersion_real
_atom_type_scat_dispersion_imag
_atom_type_scat_source
C C 0.0033 0.0016 'International Tables Vol C Tables 4.2.6.8 and 6.1.1.4'
H H 0.0000 0.0000 'International Tables Vol C Tables 4.2.6.8 and 6.1.1.4'
N N 0.0061 0.0033 'International Tables Vol C Tables 4.2.6.8 and 6.1.1.4'
O O 0.0106 0.0060 'International Tables Vol C Tables 4.2.6.8 and 6.1.1.4'
S S 0.1246 0.1234 'International Tables Vol C Tables 4.2.6.8 and 6.1.1.4'
Mn Mn 0.3368 0.7283 'International Tables Vol C Tables 4.2.6.8 and 6.1.1.4'
Ru Ru -1.2594 0.8363 'International Tables Vol C Tables 4.2.6.8 and 6.1.1.4'

loop_
_geom_angle_atom_site_label_1
_geom_angle_atom_site_label_2
_geom_angle_atom_site_label_3
_geom_angle
C3 Ru1 C2 97.12(19)
C3 Ru1 C4 91.67(19)
C2 Ru1 C4 93.05(19)
C3 Ru1 C1 92.8(2)
C2 Ru1 C1 92.82(19)
C4 Ru1 C1 172.11(15)
C3 Ru1 Ru2 158.55(12)
C2 Ru1 Ru2 104.09(15)
C4 Ru1 Ru2 84.11(12)
C1 Ru1 Ru2 89.36(12)
C3 Ru1 Ru3 99.70(12)
C2 Ru1 Ru3 162.91(15)
C4 Ru1 Ru3 83.53(11)
C1 Ru1 Ru3 89.33(11)
Ru2 Ru1 Ru3 58.957(9)
C8 Ru2 C10 91.78(18)
C8 Ru2 C9 92.35(16)
C10 Ru2 C9 93.67(16)
C8 Ru2 S1 166.52(11)
C10 Ru2 S1 95.70(12)
C9 Ru2 S1 98.34(11)
C8 Ru2 Ru3 112.51(11)
C10 Ru2 Ru3 124.10(11)
C9 Ru2 Ru3 132.03(11)
S1 Ru2 Ru3 54.05(2)
C8 Ru2 Mn1 92.16(12)
C10 Ru2 Mn1 68.05(11)
C9 Ru2 Mn1 161.30(12)
S1 Ru2 Mn1 80.32(2)
Ru3 Ru2 Mn1 61.778(13)
C8 Ru2 Ru1 91.32(13)
C10 Ru2 Ru1 172.45(12)
C9 Ru2 Ru1 79.32(12)
S1 Ru2 Ru1 82.66(2)
Ru3 Ru2 Ru1 60.630(9)
Mn1 Ru2 Ru1 118.702(14)
C5 Ru3 C7 93.11(15)
C5 Ru3 C6 90.64(14)
C7 Ru3 C6 92.71(15)
C5 Ru3 S1 168.13(10)
C7 Ru3 S1 93.97(11)
C6 Ru3 S1 98.51(10)
C5 Ru3 Ru2 114.15(10)
C7 Ru3 Ru2 121.95(10)
C6 Ru3 Ru2 133.99(11)
S1 Ru3 Ru2 53.99(2)
C5 Ru3 Ru1 91.38(10)
C7 Ru3 Ru1 173.13(12)
C6 Ru3 Ru1 82.04(11)
S1 Ru3 Ru1 82.50(2)
Ru2 Ru3 Ru1 60.413(9)
C5 Ru3 Mn1 94.93(10)
C7 Ru3 Mn1 68.57(11)
C6 Ru3 Mn1 160.69(11)
S1 Ru3 Mn1 78.86(2)
Ru2 Ru3 Mn1 59.318(12)
Ru1 Ru3 Mn1 116.211(14)
C12 Mn1 C13 84.62(17)
C12 Mn1 C11 88.87(17)
C13 Mn1 C11 89.99(16)
C12 Mn1 N1 97.08(15)
C13 Mn1 N1 93.27(13)
C11 Mn1 N1 173.46(13)
C12 Mn1 Ru2 110.02(13)
C13 Mn1 Ru2 164.96(12)
C11 Mn1 Ru2 87.00(11)
N1 Mn1 Ru2 88.40(7)
C12 Mn1 Ru3 167.75(13)
C13 Mn1 Ru3 106.18(11)
C11 Mn1 Ru3 85.44(11)
N1 Mn1 Ru3 88.20(7)
Ru2 Mn1 Ru3 58.904(12)
C14 S1 Ru2 107.53(11)
C14 S1 Ru3 105.76(11)
Ru2 S1 Ru3 71.96(2)
C14 N1 C18 116.5(3)
C14 N1 Mn1 122.6(2)
C18 N1 Mn1 120.8(2)
O1 C1 Ru1 174.5(4)
O2 C2 Ru1 178.7(5)
O3 C3 Ru1 179.8(5)
O4 C4 Ru1 173.0(4)
O5 C5 Ru3 175.7(3)
O6 C6 Ru3 176.3(4)
O7 C7 Ru3 168.9(3)
O8 C8 Ru2 175.3(3)
O9 C9 Ru2 175.1(4)
O10 C10 Ru2 168.7(3)
O11 C11 Mn1 176.2(3)
O12 C12 Mn1 176.5(4)
O13 C13 Mn1 178.1(3)
N1 C14 C15 122.9(3)
N1 C14 S1 119.4(2)
C15 C14 S1 117.6(3)
C16 C15 C14 119.1(4)
C16 C15 H15 120.5
C14 C15 H15 120.5
C17 C16 C15 118.9(3)
C17 C16 H16 120.6
C15 C16 H16 120.6
C18 C17 C16 119.0(3)
C18 C17 H17 120.5
C16 C17 H17 120.5
N1 C18 C17 123.6(4)
N1 C18 H18 118.2
C17 C18 H18 118.2

loop_
_geom_bond_atom_site_label_1
_geom_bond_atom_site_label_2
_geom_bond_distance
Ru1 C1 1.969(4)
Ru1 C2 1.921(4)
Ru1 C3 1.903(4)
Ru1 C4 1.939(4)
Ru1 Ru2 2.8347(4)
Ru1 Ru3 2.8408(4)
Ru2 C8 1.901(4)
Ru2 C10 1.910(4)
Ru2 C9 1.916(4)
Ru2 S1 2.3761(8)
Ru2 Ru3 2.7929(3)
Ru2 Mn1 2.8050(5)
Ru3 C5 1.904(4)
Ru3 C7 1.913(3)
Ru3 C6 1.919(3)
Ru3 S1 2.3780(8)
Ru3 Mn1 2.8739(6)
Mn1 C12 1.786(4)
Mn1 C13 1.798(4)
Mn1 C11 1.804(4)
Mn1 N1 2.090(3)
S1 C14 1.773(3)
O1 C1 1.122(5)
O2 C2 1.122(5)
O3 C3 1.132(5)
O4 C4 1.135(5)
O5 C5 1.143(4)
O6 C6 1.130(4)
O7 C7 1.139(4)
O8 C8 1.135(5)
O9 C9 1.140(4)
O10 C10 1.134(5)
O11 C11 1.141(5)
O12 C12 1.144(5)
O13 C13 1.139(4)
N1 C14 1.347(4)
N1 C18 1.354(4)
C14 C15 1.384(5)
C15 C16 1.375(5)
C15 H15 0.9300
C16 C17 1.374(5)
C16 H16 0.9300
C17 C18 1.369(5)
C17 H17 0.9300
C18 H18 0.9300
